data_7103437
loop_
_publ_author_name
'Joly, K\'evin M'
'Wilson, Claire'
'Blake, Alexander J'
'Tucker, James H R'
'Moody, Christopher J'

_publ_section_title
;
 Competition between planar and central chiral control elements in
 nucleophilic addition to ferrocenyl imine derivatives.
;
_journal_issue 41
_journal_name_full 'Chemical communications (Cambridge, England)'
_journal_page_first 5191
_journal_page_last 5193
_journal_paper_doi 10.1039/b808045c
_journal_year 2008
_chemical_absolute_configuration ad
_chemical_formula_sum 'C26 H25 Fe N3 O2 S'
_chemical_formula_weight 499.40
_chemical_name_systematic
;
?
;
_space_group_IT_number 4
_symmetry_cell_setting monoclinic
_symmetry_space_group_name_Hall 'P 2yb'
_symmetry_space_group_name_H-M 'P 1 21 1'
_atom_sites_solution_hydrogens 'geom, Me from difmap'
_atom_sites_solution_primary direct
_atom_sites_solution_secondary difmap
_audit_creation_method SHELXL-97
_cell_angle_alpha 90.00
_cell_angle_beta 101.221(1)
_cell_angle_gamma 90.00
_cell_formula_units_Z 4
_cell_length_a 7.7541(5)
_cell_length_b 35.144(2)
_cell_length_c 8.9281(6)
_cell_measurement_reflns_used 6448
_cell_measurement_temperature 150(2)
_cell_measurement_theta_max 27.35
_cell_measurement_theta_min 2.3
_cell_volume 2386.5(3)
_computing_cell_refinement 'Bruker SAINT version 6.36a (Bruker, 2000)'
_computing_data_collection 'Bruker SMART version 5.625 (Bruker, 2001)'
_computing_data_reduction 'Bruker SAINT; Bruker SHELXTL (Bruker, 2001)'
_computing_publication_material 'enCIFer (CCDC, 2003); PLATON (Spek, 2003)'
_computing_structure_refinement 'SHELXL-97 (Sheldrick, 1997)'
_computing_structure_solution 'SHELXS-97 (Sheldrick, 1990)'
_diffrn_ambient_temperature 150(2)
_diffrn_measured_fraction_theta_full 0.987
_diffrn_measured_fraction_theta_max 0.987
_diffrn_measurement_device_type 'Bruker SMART APEX CCD area detector'
_diffrn_measurement_method \w
_diffrn_radiation_monochromator graphite
_diffrn_radiation_source ' sealed tube'
_diffrn_radiation_type MoK\a
_diffrn_radiation_wavelength 0.71073
_diffrn_reflns_av_R_equivalents 0.016
_diffrn_reflns_av_sigmaI/netI 0.0374
_diffrn_reflns_limit_h_max 9
_diffrn_reflns_limit_h_min -10
_diffrn_reflns_limit_k_max 45
_diffrn_reflns_limit_k_min -45
_diffrn_reflns_limit_l_max 11
_diffrn_reflns_limit_l_min -8
_diffrn_reflns_number 14760
_diffrn_reflns_theta_full 27.50
_diffrn_reflns_theta_max 27.51
_diffrn_reflns_theta_min 2.40
_diffrn_standards_decay_% 0
_diffrn_standards_number 0
_exptl_absorpt_coefficient_mu 0.748
_exptl_absorpt_correction_T_max 1.000
_exptl_absorpt_correction_T_min 0.714
_exptl_absorpt_correction_type multi-scan
_exptl_absorpt_process_details 'Bruker SADABS v2.05'
_exptl_crystal_colour orange
_exptl_crystal_density_diffrn 1.390
_exptl_crystal_density_method 'not measured'
_exptl_crystal_description block
_exptl_crystal_F_000 1040
_exptl_crystal_size_max 0.32
_exptl_crystal_size_mid 0.23
_exptl_crystal_size_min 0.11
_refine_diff_density_max 0.880
_refine_diff_density_min -0.266
_refine_diff_density_rms 0.061
_refine_ls_abs_structure_details 'Flack H D (1983), Acta Cryst. A39, 876-881'
_refine_ls_abs_structure_Flack -0.016(11)
_refine_ls_extinction_method none
_refine_ls_goodness_of_fit_ref 1.026
_refine_ls_hydrogen_treatment constr
_refine_ls_matrix_type full
_refine_ls_number_parameters 597
_refine_ls_number_reflns 10473
_refine_ls_number_restraints 1
_refine_ls_restrained_S_all 1.026
_refine_ls_R_factor_all 0.0452
_refine_ls_R_factor_gt 0.0414
_refine_ls_shift/su_max 0.001
_refine_ls_shift/su_mean 0.000
_refine_ls_structure_factor_coef Fsqd
_refine_ls_weighting_details 'calc w=1/[\s^2^(Fo^2^)+(0.0630P)^2^+0.6359P] where P=(Fo^2^+2Fc^2^)/3'
_refine_ls_weighting_scheme calc
_refine_ls_wR_factor_gt 0.1034
_refine_ls_wR_factor_ref 0.1064
_reflns_number_gt 9738
_reflns_number_total 10473
_reflns_threshold_expression >2\s(I)
_cod_data_source_file b808045c.txt
_cod_data_source_block fcusno
_cod_depositor_comments
;
The following automatic conversions were performed:
'_symmetry_cell_setting' value 'Monoclinic' changed to 'monoclinic'
according to '/home/saulius/struct/CIF-dictionaries/cif_core.dic'
dictionary named 'cif_core.dic' version 2.4.1 from 2010-06-29.

Automatic conversion script
Id: cif_fix_enum 1527 2010-12-29 10:47:43Z saulius 
;
_cod_original_sg_symbol_H-M 'P 21'
_cod_database_code 7103437

loop_
_symmetry_equiv_pos_as_xyz
'x, y, z'
'-x, y+1/2, -z'

loop_
_atom_site_label
_atom_site_type_symbol
_atom_site_fract_x
_atom_site_fract_y
_atom_site_fract_z
_atom_site_U_iso_or_equiv
_atom_site_adp_type
_atom_site_occupancy
_atom_site_symmetry_multiplicity
_atom_site_calc_flag
_atom_site_refinement_flags
_atom_site_disorder_assembly
_atom_site_disorder_group
Fe1 Fe 0.27723(5) 0.035780(11) 0.08127(4) 0.02951(9) Uani 1 1 d . . .
S1 S -0.13928(9) 0.126171(18) 0.05508(8) 0.03097(15) Uani 1 1 d . . .
O1 O 0.5875(4) 0.25236(9) -0.4235(4) 0.0708(9) Uani 1 1 d . . .
O2 O 0.7565(3) 0.20679(8) -0.3235(3) 0.0489(6) Uani 1 1 d . . .
N1 N 0.0399(3) 0.10952(6) -0.1642(3) 0.0261(4) Uani 1 1 d . . .
H1A H 0.1160 0.1161 -0.2209 0.031 Uiso 1 1 calc R . .
N2 N 0.0747(3) 0.17020(6) -0.0631(3) 0.0280(5) Uani 1 1 d . . .
H2A H 0.0311 0.1875 -0.0097 0.034 Uiso 1 1 calc R . .
N3 N 0.6190(4) 0.22447(8) -0.3395(3) 0.0432(6) Uani 1 1 d . . .
C1 C 0.0895(3) 0.04016(8) -0.1133(3) 0.0279(5) Uani 1 1 d . . .
C2 C 0.0446(4) 0.01087(8) -0.0173(3) 0.0362(6) Uani 1 1 d . . .
C3 C 0.1837(5) -0.01630(9) 0.0055(4) 0.0487(9) Uani 1 1 d . . .
H3A H 0.1893 -0.0400 0.0686 0.058 Uiso 1 1 calc R . .
C4 C 0.3132(5) -0.00388(11) -0.0760(4) 0.0513(9) Uani 1 1 d . . .
H4A H 0.4260 -0.0173 -0.0802 0.062 Uiso 1 1 calc R . .
C5 C 0.2557(4) 0.03100(10) -0.1501(3) 0.0400(7) Uani 1 1 d . . .
H5A H 0.3206 0.0465 -0.2152 0.048 Uiso 1 1 calc R . .
C6 C 0.4953(4) 0.03619(12) 0.2534(4) 0.0473(7) Uani 1 1 d . . .
H6A H 0.5968 0.0182 0.2652 0.057 Uiso 1 1 calc R . .
C7 C 0.3405(5) 0.03130(11) 0.3131(3) 0.0490(8) Uani 1 1 d . . .
H7A H 0.3138 0.0090 0.3745 0.059 Uiso 1 1 calc R . .
C8 C 0.2303(5) 0.06286(10) 0.2716(3) 0.0420(7) Uani 1 1 d . . .
H8A H 0.1126 0.0671 0.2988 0.050 Uiso 1 1 calc R . .
C9 C 0.3158(4) 0.08752(9) 0.1846(3) 0.0385(7) Uani 1 1 d . . .
H9A H 0.2683 0.1123 0.1390 0.046 Uiso 1 1 calc R . .
C10 C 0.4792(4) 0.07138(10) 0.1721(4) 0.0439(7) Uani 1 1 d . . .
H10A H 0.5677 0.0826 0.1170 0.053 Uiso 1 1 calc R . .
C11 C -0.0345(3) 0.07104(7) -0.1833(3) 0.0259(5) Uani 1 1 d . . .
H11A H -0.1389 0.0704 -0.1329 0.031 Uiso 1 1 calc R . .
C12 C -0.1003(4) 0.06346(8) -0.3556(3) 0.0326(6) Uani 1 1 d . . .
H12A H -0.1878 0.0831 -0.3977 0.039 Uiso 1 1 calc R . .
H12B H -0.0001 0.0657 -0.4089 0.039 Uiso 1 1 calc R . .
C13 C -0.1821(4) 0.02483(8) -0.3866(3) 0.0316(6) Uani 1 1 d . . .
C14 C -0.3411(4) 0.01612(10) -0.3459(4) 0.0405(7) Uani 1 1 d . . .
H14A H -0.4006 0.0352 -0.3001 0.049 Uiso 1 1 calc R . .
C15 C -0.4155(5) -0.01963(11) -0.3703(4) 0.0502(9) Uani 1 1 d . . .
H15A H -0.5247 -0.0249 -0.3414 0.060 Uiso 1 1 calc R . .
C16 C -0.3312(6) -0.04757(11) -0.4364(5) 0.0591(10) Uani 1 1 d . . .
H16A H -0.3808 -0.0723 -0.4522 0.071 Uiso 1 1 calc R . .
C17 C -0.1761(6) -0.03950(12) -0.4790(5) 0.0640(11) Uani 1 1 d . . .
H17A H -0.1191 -0.0587 -0.5266 0.077 Uiso 1 1 calc R . .
C18 C -0.0993(5) -0.00372(10) -0.4541(4) 0.0480(8) Uani 1 1 d . . .
H18A H 0.0100 0.0012 -0.4834 0.058 Uiso 1 1 calc R . .
C19 C -0.0007(3) 0.13514(7) -0.0662(3) 0.0254(5) Uani 1 1 d . . .
C21 C -0.1173(5) 0.00971(10) 0.0527(4) 0.0480(8) Uani 1 1 d . . .
H21A H -0.1510 0.0357 0.0745 0.072 Uiso 1 1 calc R . .
H21B H -0.0923 -0.0050 0.1479 0.072 Uiso 1 1 calc R . .
H21C H -0.2137 -0.0024 -0.0187 0.072 Uiso 1 1 calc R . .
C22 C 0.2121(3) 0.18263(7) -0.1329(3) 0.0245(5) Uani 1 1 d . . .
C23 C 0.3684(4) 0.16245(8) -0.1218(3) 0.0298(5) Uani 1 1 d . . .
H23A H 0.3827 0.1388 -0.0696 0.036 Uiso 1 1 calc R . .
C24 C 0.5030(4) 0.17674(8) -0.1864(3) 0.0326(6) Uani 1 1 d . . .
H24A H 0.6100 0.1631 -0.1790 0.039 Uiso 1 1 calc R . .
C25 C 0.4798(4) 0.21103(8) -0.2616(3) 0.0314(6) Uani 1 1 d . . .
C26 C 0.3286(4) 0.23219(8) -0.2725(4) 0.0347(6) Uani 1 1 d . . .
H26A H 0.3168 0.2560 -0.3235 0.042 Uiso 1 1 calc R . .
C27 C 0.1933(4) 0.21785(8) -0.2072(3) 0.0308(6) Uani 1 1 d . . .
H27A H 0.0879 0.2320 -0.2131 0.037 Uiso 1 1 calc R . .
Fe2 Fe 0.87882(6) 0.338720(12) 0.47050(6) 0.04245(12) Uani 1 1 d . . .
S1A S 0.88601(12) 0.24944(2) 0.03612(10) 0.0428(2) Uani 1 1 d . . .
O1A O 0.2622(4) 0.11399(9) 0.5847(3) 0.0573(7) Uani 1 1 d . . .
O2A O 0.0717(4) 0.15599(11) 0.4849(4) 0.0715(9) Uani 1 1 d . . .
N1A N 0.6652(4) 0.26898(7) 0.2179(3) 0.0380(6) Uani 1 1 d . . .
H1AA H 0.6201 0.2633 0.2983 0.046 Uiso 1 1 calc R . .
N2A N 0.7237(3) 0.20493(6) 0.2024(3) 0.0325(5) Uani 1 1 d . . .
H2AA H 0.8008 0.1882 0.1827 0.039 Uiso 1 1 calc R . .
N3A N 0.2169(4) 0.14136(10) 0.5021(3) 0.0497(8) Uani 1 1 d . . .
C1A C 0.6782(4) 0.33645(8) 0.2864(4) 0.0339(6) Uani 1 1 d . . .
C2A C 0.7723(5) 0.37160(9) 0.2864(4) 0.0497(8) Uani 1 1 d . . .
C3A C 0.7617(6) 0.39043(11) 0.4263(5) 0.0648(12) Uani 1 1 d . . .
H3AA H 0.8176 0.4154 0.4601 0.078 Uiso 1 1 calc R . .
C4A C 0.6658(7) 0.36834(12) 0.5097(5) 0.0664(12) Uani 1 1 d . . .
H4AA H 0.6395 0.3748 0.6120 0.080 Uiso 1 1 calc R . .
C5A C 0.6115(4) 0.33530(11) 0.4243(4) 0.0451(8) Uani 1 1 d . . .
H5AA H 0.5405 0.3141 0.4564 0.054 Uiso 1 1 calc R . .
C6A C 0.9906(7) 0.30876(15) 0.6597(6) 0.0742(14) Uani 1 1 d . . .
H6AA H 0.9340 0.3025 0.7483 0.089 Uiso 1 1 calc R . .
C7A C 1.0899(6) 0.34170(15) 0.6443(5) 0.0743(14) Uani 1 1 d . . .
H7AA H 1.1161 0.3628 0.7203 0.089 Uiso 1 1 calc R . .
C8A C 1.1475(5) 0.33954(13) 0.5051(5) 0.0615(10) Uani 1 1 d . . .
H8AA H 1.2213 0.3588 0.4639 0.074 Uiso 1 1 calc R . .
C9A C 1.0813(5) 0.30517(11) 0.4334(5) 0.0574(10) Uani 1 1 d . . .
H9AA H 1.1000 0.2955 0.3323 0.069 Uiso 1 1 calc R . .
C10A C 0.9861(5) 0.28671(11) 0.5322(6) 0.0607(11) Uani 1 1 d . . .
H10B H 0.9239 0.2618 0.5118 0.073 Uiso 1 1 calc R . .
C11A C 0.6434(5) 0.30809(8) 0.1602(4) 0.0385(7) Uani 1 1 d . . .
H11B H 0.7295 0.3125 0.0919 0.046 Uiso 1 1 calc R . .
C12A C 0.4569(6) 0.31175(9) 0.0641(5) 0.0547(9) Uani 1 1 d . . .
H12C H 0.4425 0.2934 -0.0216 0.066 Uiso 1 1 calc R . .
H12D H 0.3701 0.3052 0.1280 0.066 Uiso 1 1 calc R . .
C13A C 0.4203(5) 0.35180(9) 0.0005(4) 0.0475(8) Uani 1 1 d . . .
C14A C 0.4898(7) 0.36396(12) -0.1210(5) 0.0669(12) Uani 1 1 d . . .
H14B H 0.5581 0.3470 -0.1683 0.080 Uiso 1 1 calc R . .
C15A C 0.4610(7) 0.40120(12) -0.1759(5) 0.0655(12) Uani 1 1 d . . .
H15B H 0.5113 0.4097 -0.2589 0.079 Uiso 1 1 calc R . .
C16A C 0.3590(5) 0.42523(10) -0.1083(4) 0.0512(9) Uani 1 1 d . . .
H16B H 0.3388 0.4506 -0.1445 0.061 Uiso 1 1 calc R . .
C17A C 0.2871(6) 0.41301(10) 0.0098(5) 0.0554(9) Uani 1 1 d . . .
H17B H 0.2144 0.4295 0.0546 0.066 Uiso 1 1 calc R . .
C18A C 0.3202(5) 0.37637(10) 0.0648(4) 0.0527(9) Uani 1 1 d . . .
H18B H 0.2720 0.3682 0.1494 0.063 Uiso 1 1 calc R . .
C19A C 0.7480(4) 0.24136(8) 0.1579(3) 0.0322(6) Uani 1 1 d . . .
C21A C 0.8607(6) 0.38608(13) 0.1653(6) 0.0740(14) Uani 1 1 d . . .
H21D H 0.7786 0.4020 0.0943 0.111 Uiso 1 1 calc R . .
H21E H 0.8988 0.3646 0.1097 0.111 Uiso 1 1 calc R . .
H21F H 0.9633 0.4013 0.2115 0.111 Uiso 1 1 calc R . .
C22A C 0.5921(4) 0.19044(8) 0.2756(3) 0.0279(5) Uani 1 1 d . . .
C23A C 0.4194(4) 0.20478(8) 0.2481(3) 0.0341(6) Uani 1 1 d . . .
H23B H 0.3872 0.2253 0.1792 0.041 Uiso 1 1 calc R . .
C24A C 0.2967(4) 0.18851(10) 0.3229(4) 0.0400(7) Uani 1 1 d . . .
H24B H 0.1800 0.1981 0.3072 0.048 Uiso 1 1 calc R . .
C25A C 0.3456(4) 0.15854(9) 0.4196(3) 0.0362(6) Uani 1 1 d . . .
C26A C 0.5115(4) 0.14308(9) 0.4434(3) 0.0339(6) Uani 1 1 d . . .
H26B H 0.5400 0.1216 0.5082 0.041 Uiso 1 1 calc R . .
C27A C 0.6366(4) 0.15924(8) 0.3716(3) 0.0295(5) Uani 1 1 d . . .
H27C H 0.7523 0.1491 0.3878 0.035 Uiso 1 1 calc R . .

loop_
_atom_site_aniso_label
_atom_site_aniso_U_11
_atom_site_aniso_U_22
_atom_site_aniso_U_33
_atom_site_aniso_U_23
_atom_site_aniso_U_13
_atom_site_aniso_U_12
Fe1 0.0314(2) 0.02723(19) 0.02834(18) -0.00149(16) 0.00201(14) 0.00180(16)
S1 0.0337(3) 0.0209(3) 0.0445(4) 0.0038(3) 0.0228(3) 0.0027(3)
O1 0.0653(19) 0.0614(17) 0.097(2) 0.0229(17) 0.0435(17) -0.0105(14)
O2 0.0273(11) 0.0638(15) 0.0593(15) -0.0097(12) 0.0179(10) -0.0114(11)
N1 0.0288(12) 0.0203(10) 0.0325(12) 0.0008(8) 0.0142(9) -0.0013(8)
N2 0.0332(12) 0.0178(10) 0.0371(12) 0.0010(9) 0.0170(10) 0.0017(9)
N3 0.0347(14) 0.0481(16) 0.0496(16) -0.0031(13) 0.0153(12) -0.0155(12)
C1 0.0315(13) 0.0239(13) 0.0268(12) -0.0036(10) 0.0017(10) 0.0019(11)
C2 0.0460(17) 0.0237(13) 0.0349(15) -0.0011(11) -0.0020(12) -0.0074(12)
C3 0.068(2) 0.0227(15) 0.0477(19) -0.0059(13) -0.0088(16) 0.0073(14)
C4 0.053(2) 0.050(2) 0.0445(18) -0.0157(15) -0.0057(15) 0.0279(17)
C5 0.0370(15) 0.0514(19) 0.0317(14) -0.0087(13) 0.0070(11) 0.0140(14)
C6 0.0416(17) 0.0512(19) 0.0420(16) -0.0056(17) -0.0092(13) 0.0045(17)
C7 0.064(2) 0.051(2) 0.0283(14) 0.0033(14) -0.0014(13) -0.0025(17)
C8 0.0462(18) 0.0531(19) 0.0267(14) -0.0082(13) 0.0068(13) -0.0032(15)
C9 0.0427(17) 0.0360(16) 0.0331(15) -0.0079(12) -0.0018(12) -0.0050(13)
C10 0.0370(17) 0.0458(18) 0.0462(18) -0.0077(14) 0.0016(13) -0.0117(14)
C11 0.0266(13) 0.0207(12) 0.0319(13) 0.0003(9) 0.0094(10) -0.0012(9)
C12 0.0314(15) 0.0341(14) 0.0308(14) 0.0054(11) 0.0026(11) 0.0016(11)
C13 0.0327(14) 0.0363(15) 0.0229(12) -0.0020(10) -0.0014(10) 0.0015(11)
C14 0.0355(16) 0.0496(18) 0.0350(16) -0.0079(13) 0.0032(12) -0.0043(14)
C15 0.052(2) 0.062(2) 0.0355(17) -0.0052(15) 0.0037(14) -0.0227(17)
C16 0.075(3) 0.0379(19) 0.055(2) -0.0067(16) -0.0114(19) -0.0137(18)
C17 0.067(3) 0.044(2) 0.074(3) -0.0213(19) -0.005(2) 0.0127(19)
C18 0.0373(17) 0.051(2) 0.054(2) -0.0152(16) 0.0041(14) 0.0036(14)
C19 0.0229(12) 0.0216(12) 0.0332(13) 0.0054(10) 0.0091(10) 0.0042(9)
C21 0.0460(19) 0.0422(18) 0.053(2) 0.0120(15) 0.0030(15) -0.0178(15)
C22 0.0246(12) 0.0237(12) 0.0267(12) -0.0002(10) 0.0088(10) -0.0027(9)
C23 0.0312(14) 0.0248(12) 0.0334(14) 0.0039(10) 0.0061(11) 0.0045(10)
C24 0.0246(13) 0.0374(15) 0.0357(14) -0.0009(12) 0.0058(11) 0.0010(11)
C25 0.0274(13) 0.0343(14) 0.0340(14) -0.0038(11) 0.0101(11) -0.0094(11)
C26 0.0321(15) 0.0268(13) 0.0468(17) 0.0085(13) 0.0119(12) -0.0023(11)
C27 0.0260(13) 0.0247(13) 0.0426(16) 0.0035(11) 0.0087(11) 0.0017(10)
Fe2 0.0450(3) 0.0289(2) 0.0525(3) 0.00656(19) 0.0071(2) 0.00685(19)
S1A 0.0598(5) 0.0239(3) 0.0541(5) 0.0032(3) 0.0348(4) 0.0050(3)
O1A 0.0683(18) 0.0628(17) 0.0493(14) -0.0073(13) 0.0323(13) -0.0259(14)
O2A 0.0367(15) 0.110(3) 0.0734(19) -0.0173(18) 0.0254(13) -0.0160(15)
N1A 0.0535(16) 0.0227(11) 0.0440(14) 0.0055(10) 0.0245(12) 0.0106(11)
N2A 0.0357(13) 0.0209(10) 0.0465(14) 0.0002(10) 0.0217(11) 0.0045(9)
N3A 0.0366(16) 0.075(2) 0.0418(16) -0.0251(15) 0.0190(12) -0.0239(14)
C1A 0.0363(15) 0.0215(12) 0.0466(16) 0.0078(12) 0.0148(12) 0.0089(12)
C2A 0.050(2) 0.0320(16) 0.064(2) 0.0174(15) 0.0035(16) 0.0068(14)
C3A 0.078(3) 0.0298(18) 0.076(3) -0.0053(17) -0.011(2) 0.0171(18)
C4A 0.084(3) 0.054(2) 0.063(2) -0.0052(19) 0.018(2) 0.034(2)
C5A 0.0406(17) 0.0468(18) 0.0519(18) 0.0051(15) 0.0191(14) 0.0187(15)
C6A 0.078(3) 0.075(3) 0.070(3) 0.034(2) 0.015(2) 0.033(3)
C7A 0.078(3) 0.064(3) 0.067(3) -0.009(2) -0.020(2) 0.024(2)
C8A 0.0404(19) 0.052(2) 0.089(3) 0.016(2) 0.0064(18) -0.0032(17)
C9A 0.049(2) 0.052(2) 0.069(3) 0.0103(18) 0.0075(18) 0.0222(17)
C10A 0.047(2) 0.0350(17) 0.096(3) 0.025(2) 0.003(2) 0.0071(15)
C11A 0.0517(19) 0.0235(13) 0.0446(17) 0.0053(12) 0.0199(14) 0.0083(12)
C12A 0.069(3) 0.0242(15) 0.064(2) 0.0050(15) -0.0047(19) 0.0060(15)
C13A 0.063(2) 0.0244(15) 0.0472(18) 0.0002(13) -0.0094(16) 0.0069(14)
C14A 0.104(4) 0.046(2) 0.053(2) 0.0045(17) 0.021(2) 0.033(2)
C15A 0.098(3) 0.048(2) 0.055(2) 0.0138(18) 0.025(2) 0.029(2)
C16A 0.070(2) 0.0316(16) 0.050(2) 0.0041(15) 0.0067(17) 0.0130(16)
C17A 0.070(3) 0.0387(18) 0.058(2) 0.0034(16) 0.0155(18) 0.0201(17)
C18A 0.065(2) 0.0382(18) 0.056(2) 0.0069(15) 0.0154(18) 0.0051(16)
C19A 0.0401(15) 0.0249(13) 0.0340(14) 0.0039(10) 0.0134(11) 0.0065(11)
C21A 0.063(3) 0.064(3) 0.092(3) 0.043(2) 0.007(2) -0.020(2)
C22A 0.0332(14) 0.0243(12) 0.0289(12) -0.0049(10) 0.0125(10) -0.0003(10)
C23A 0.0362(15) 0.0332(14) 0.0328(14) -0.0035(11) 0.0069(11) 0.0050(11)
C24A 0.0290(15) 0.0500(17) 0.0426(16) -0.0149(14) 0.0108(12) -0.0003(13)
C25A 0.0339(15) 0.0476(17) 0.0297(14) -0.0125(13) 0.0124(11) -0.0119(13)
C26A 0.0371(16) 0.0371(15) 0.0293(14) -0.0005(11) 0.0111(11) -0.0049(12)
C27A 0.0266(13) 0.0297(13) 0.0339(14) -0.0025(11) 0.0102(11) 0.0000(10)

loop_
_atom_type_symbol
_atom_type_description
_atom_type_scat_dispersion_real
_atom_type_scat_dispersion_imag
_atom_type_scat_source
C C 0.0033 0.0016 'International Tables Vol C Tables 4.2.6.8 and 6.1.1.4'
H H 0.0000 0.0000 'International Tables Vol C Tables 4.2.6.8 and 6.1.1.4'
N N 0.0061 0.0033 'International Tables Vol C Tables 4.2.6.8 and 6.1.1.4'
O O 0.0106 0.0060 'International Tables Vol C Tables 4.2.6.8 and 6.1.1.4'
S S 0.1246 0.1234 'International Tables Vol C Tables 4.2.6.8 and 6.1.1.4'
Fe Fe 0.3463 0.8444 'International Tables Vol C Tables 4.2.6.8 and 6.1.1.4'

loop_
_geom_angle_atom_site_label_1
_geom_angle_atom_site_label_2
_geom_angle_atom_site_label_3
_geom_angle
_geom_angle_site_symmetry_1
_geom_angle_site_symmetry_3
_geom_angle_publ_flag
C9 Fe1 C3 164.97(15) . . ?
C9 Fe1 C4 153.74(16) . . ?
C3 Fe1 C4 40.80(17) . . ?
C9 Fe1 C7 67.87(14) . . ?
C3 Fe1 C7 105.53(15) . . ?
C4 Fe1 C7 127.54(15) . . ?
C9 Fe1 C8 40.54(13) . . ?
C3 Fe1 C8 125.89(15) . . ?
C4 Fe1 C8 164.58(16) . . ?
C7 Fe1 C8 40.30(15) . . ?
C9 Fe1 C1 109.62(12) . . ?
C3 Fe1 C1 68.68(12) . . ?
C4 Fe1 C1 68.64(12) . . ?
C7 Fe1 C1 149.31(13) . . ?
C8 Fe1 C1 117.36(12) . . ?
C9 Fe1 C2 128.16(13) . . ?
C3 Fe1 C2 40.89(14) . . ?
C4 Fe1 C2 68.75(14) . . ?
C7 Fe1 C2 114.97(14) . . ?
C8 Fe1 C2 105.85(13) . . ?
C1 Fe1 C2 40.81(11) . . ?
C9 Fe1 C10 40.51(14) . . ?
C3 Fe1 C10 151.39(15) . . ?
C4 Fe1 C10 119.68(16) . . ?
C7 Fe1 C10 68.28(15) . . ?
C8 Fe1 C10 68.36(14) . . ?
C1 Fe1 C10 130.92(13) . . ?
C2 Fe1 C10 167.58(13) . . ?
C9 Fe1 C5 120.47(14) . . ?
C3 Fe1 C5 68.72(15) . . ?
C4 Fe1 C5 40.79(14) . . ?
C7 Fe1 C5 167.11(14) . . ?
C8 Fe1 C5 152.34(13) . . ?
C1 Fe1 C5 40.85(11) . . ?
C2 Fe1 C5 68.79(13) . . ?
C10 Fe1 C5 110.87(14) . . ?
C9 Fe1 C6 68.10(14) . . ?
C3 Fe1 C6 116.34(15) . . ?
C4 Fe1 C6 108.53(14) . . ?
C7 Fe1 C6 40.49(15) . . ?
C8 Fe1 C6 68.14(14) . . ?
C1 Fe1 C6 169.44(13) . . ?
C2 Fe1 C6 148.78(14) . . ?
C10 Fe1 C6 40.77(15) . . ?
C5 Fe1 C6 130.54(13) . . ?
C19 N1 C11 124.1(2) . . ?
C19 N2 C22 129.2(2) . . ?
O2 N3 O1 123.0(3) . . ?
O2 N3 C25 119.1(3) . . ?
O1 N3 C25 117.8(3) . . ?
C2 C1 C5 108.2(3) . . ?
C2 C1 C11 124.1(2) . . ?
C5 C1 C11 126.9(3) . . ?
C2 C1 Fe1 69.60(16) . . ?
C5 C1 Fe1 69.70(15) . . ?
C11 C1 Fe1 134.43(19) . . ?
C3 C2 C1 107.7(3) . . ?
C3 C2 C21 126.2(3) . . ?
C1 C2 C21 126.1(3) . . ?
C3 C2 Fe1 69.25(19) . . ?
C1 C2 Fe1 69.59(16) . . ?
C21 C2 Fe1 124.7(2) . . ?
C4 C3 C2 108.2(3) . . ?
C4 C3 Fe1 69.6(2) . . ?
C2 C3 Fe1 69.86(17) . . ?
C3 C4 C5 108.3(3) . . ?
C3 C4 Fe1 69.57(18) . . ?
C5 C4 Fe1 70.00(17) . . ?
C4 C5 C1 107.6(3) . . ?
C4 C5 Fe1 69.21(18) . . ?
C1 C5 Fe1 69.45(15) . . ?
C7 C6 C10 107.5(3) . . ?
C7 C6 Fe1 69.24(18) . . ?
C10 C6 Fe1 69.38(18) . . ?
C8 C7 C6 108.8(3) . . ?
C8 C7 Fe1 69.97(17) . . ?
C6 C7 Fe1 70.26(18) . . ?
C7 C8 C9 107.6(3) . . ?
C7 C8 Fe1 69.73(19) . . ?
C9 C8 Fe1 69.49(17) . . ?
C8 C9 C10 108.7(3) . . ?
C8 C9 Fe1 69.97(18) . . ?
C10 C9 Fe1 70.13(18) . . ?
C9 C10 C6 107.4(3) . . ?
C9 C10 Fe1 69.36(18) . . ?
C6 C10 Fe1 69.85(18) . . ?
N1 C11 C1 114.3(2) . . ?
N1 C11 C12 108.7(2) . . ?
C1 C11 C12 110.5(2) . . ?
C13 C12 C11 112.6(2) . . ?
C14 C13 C18 117.6(3) . . ?
C14 C13 C12 121.2(3) . . ?
C18 C13 C12 121.2(3) . . ?
C15 C14 C13 121.7(3) . . ?
C16 C15 C14 119.9(3) . . ?
C17 C16 C15 119.4(3) . . ?
C16 C17 C18 121.2(4) . . ?
C17 C18 C13 120.1(4) . . ?
N1 C19 N2 118.0(2) . . ?
N1 C19 S1 123.52(19) . . ?
N2 C19 S1 118.52(19) . . ?
C23 C22 C27 119.6(2) . . ?
C23 C22 N2 122.4(2) . . ?
C27 C22 N2 117.9(2) . . ?
C24 C23 C22 120.2(2) . . ?
C25 C24 C23 119.0(3) . . ?
C24 C25 C26 122.5(2) . . ?
C24 C25 N3 118.3(3) . . ?
C26 C25 N3 119.1(3) . . ?
C25 C26 C27 118.5(3) . . ?
C26 C27 C22 120.2(3) . . ?
C7A Fe2 C1A 176.13(19) . . ?
C7A Fe2 C6A 40.7(2) . . ?
C1A Fe2 C6A 141.80(19) . . ?
C7A Fe2 C3A 111.45(19) . . ?
C1A Fe2 C3A 68.65(15) . . ?
C6A Fe2 C3A 136.4(2) . . ?
C7A Fe2 C5A 142.80(19) . . ?
C1A Fe2 C5A 41.02(12) . . ?
C6A Fe2 C5A 112.93(19) . . ?
C3A Fe2 C5A 67.38(17) . . ?
C7A Fe2 C10A 67.26(19) . . ?
C1A Fe2 C10A 113.01(16) . . ?
C6A Fe2 C10A 39.4(2) . . ?
C3A Fe2 C10A 174.7(2) . . ?
C5A Fe2 C10A 110.32(16) . . ?
C7A Fe2 C4A 113.7(2) . . ?
C1A Fe2 C4A 68.97(16) . . ?
C6A Fe2 C4A 110.48(19) . . ?
C3A Fe2 C4A 39.82(19) . . ?
C5A Fe2 C4A 40.42(17) . . ?
C10A Fe2 C4A 135.45(19) . . ?
C7A Fe2 C9A 67.80(18) . . ?
C1A Fe2 C9A 109.73(15) . . ?
C6A Fe2 C9A 67.63(19) . . ?
C3A Fe2 C9A 144.3(2) . . ?
C5A Fe2 C9A 135.84(16) . . ?
C10A Fe2 C9A 40.53(17) . . ?
C4A Fe2 C9A 175.41(19) . . ?
C7A Fe2 C8A 40.25(19) . . ?
C1A Fe2 C8A 135.97(16) . . ?
C6A Fe2 C8A 68.0(2) . . ?
C3A Fe2 C8A 114.79(19) . . ?
C5A Fe2 C8A 176.08(18) . . ?
C10A Fe2 C8A 67.80(17) . . ?
C4A Fe2 C8A 143.3(2) . . ?
C9A Fe2 C8A 40.54(18) . . ?
C7A Fe2 C2A 136.5(2) . . ?
C1A Fe2 C2A 41.17(13) . . ?
C6A Fe2 C2A 176.8(2) . . ?
C3A Fe2 C2A 40.99(17) . . ?
C5A Fe2 C2A 68.59(15) . . ?
C10A Fe2 C2A 143.37(19) . . ?
C4A Fe2 C2A 68.64(17) . . ?
C9A Fe2 C2A 113.49(16) . . ?
C8A Fe2 C2A 110.68(16) . . ?
C19A N1A C11A 125.0(2) . . ?
C19A N2A C22A 128.8(2) . . ?
O2A N3A O1A 123.9(3) . . ?
O2A N3A C25A 117.4(3) . . ?
O1A N3A C25A 118.7(3) . . ?
C5A C1A C2A 107.1(3) . . ?
C5A C1A C11A 126.2(3) . . ?
C2A C1A C11A 126.5(3) . . ?
C5A C1A Fe2 69.6(2) . . ?
C2A C1A Fe2 69.94(19) . . ?
C11A C1A Fe2 129.5(2) . . ?
C3A C2A C1A 106.5(3) . . ?
C3A C2A C21A 126.4(4) . . ?
C1A C2A C21A 127.2(4) . . ?
C3A C2A Fe2 69.1(2) . . ?
C1A C2A Fe2 68.90(18) . . ?
C21A C2A Fe2 127.5(3) . . ?
C4A C3A C2A 109.7(4) . . ?
C4A C3A Fe2 70.2(2) . . ?
C2A C3A Fe2 69.93(19) . . ?
C3A C4A C5A 107.8(4) . . ?
C3A C4A Fe2 69.9(2) . . ?
C5A C4A Fe2 69.70(19) . . ?
C4A C5A C1A 108.9(3) . . ?
C4A C5A Fe2 69.9(2) . . ?
C1A C5A Fe2 69.34(18) . . ?
C10A C6A C7A 107.9(4) . . ?
C10A C6A Fe2 70.5(2) . . ?
C7A C6A Fe2 69.3(2) . . ?
C8A C7A C6A 108.4(4) . . ?
C8A C7A Fe2 70.6(2) . . ?
C6A C7A Fe2 70.0(3) . . ?
C7A C8A C9A 107.3(4) . . ?
C7A C8A Fe2 69.2(2) . . ?
C9A C8A Fe2 69.6(2) . . ?
C10A C9A C8A 107.2(4) . . ?
C10A C9A Fe2 69.6(2) . . ?
C8A C9A Fe2 69.9(2) . . ?
C6A C10A C9A 109.1(4) . . ?
C6A C10A Fe2 70.2(2) . . ?
C9A C10A Fe2 69.8(2) . . ?
N1A C11A C1A 111.8(3) . . ?
N1A C11A C12A 107.8(3) . . ?
C1A C11A C12A 112.3(3) . . ?
C13A C12A C11A 111.8(3) . . ?
C18A C13A C14A 118.7(3) . . ?
C18A C13A C12A 120.6(4) . . ?
C14A C13A C12A 120.6(4) . . ?
C13A C14A C15A 120.6(4) . . ?
C16A C15A C14A 119.1(4) . . ?
C17A C16A C15A 120.4(3) . . ?
C16A C17A C18A 119.7(3) . . ?
C13A C18A C17A 121.5(4) . . ?
N1A C19A N2A 117.5(2) . . ?
N1A C19A S1A 123.4(2) . . ?
N2A C19A S1A 119.0(2) . . ?
C27A C22A C23A 120.2(3) . . ?
C27A C22A N2A 117.0(2) . . ?
C23A C22A N2A 122.7(3) . . ?
C24A C23A C22A 119.1(3) . . ?
C25A C24A C23A 119.3(3) . . ?
C24A C25A C26A 122.6(3) . . ?
C24A C25A N3A 119.8(3) . . ?
C26A C25A N3A 117.6(3) . . ?
C25A C26A C27A 119.0(3) . . ?
C26A C27A C22A 119.7(3) . . ?

loop_
_geom_bond_atom_site_label_1
_geom_bond_atom_site_label_2
_geom_bond_distance
_geom_bond_site_symmetry_2
_geom_bond_publ_flag
Fe1 C9 2.035(3) . ?
Fe1 C3 2.035(3) . ?
Fe1 C4 2.036(3) . ?
Fe1 C7 2.038(3) . ?
Fe1 C8 2.041(3) . ?
Fe1 C1 2.043(3) . ?
Fe1 C2 2.044(3) . ?
Fe1 C10 2.045(3) . ?
Fe1 C5 2.047(3) . ?
Fe1 C6 2.051(3) . ?
S1 C19 1.697(3) . ?
O1 N3 1.229(4) . ?
O2 N3 1.218(4) . ?
N1 C19 1.335(3) . ?
N1 C11 1.467(3) . ?
N2 C19 1.362(3) . ?
N2 C22 1.404(3) . ?
N3 C25 1.471(3) . ?
C1 C2 1.425(4) . ?
C1 C5 1.427(4) . ?
C1 C11 1.503(4) . ?
C2 C3 1.425(5) . ?
C2 C21 1.508(5) . ?
C3 C4 1.419(6) . ?
C4 C5 1.423(5) . ?
C6 C7 1.415(5) . ?
C6 C10 1.427(5) . ?
C7 C8 1.405(5) . ?
C8 C9 1.412(5) . ?
C9 C10 1.412(5) . ?
C11 C12 1.547(4) . ?
C12 C13 1.501(4) . ?
C13 C14 1.385(4) . ?
C13 C18 1.391(4) . ?
C14 C15 1.382(5) . ?
C15 C16 1.375(6) . ?
C16 C17 1.360(7) . ?
C17 C18 1.391(6) . ?
C22 C23 1.391(4) . ?
C22 C27 1.398(4) . ?
C23 C24 1.382(4) . ?
C24 C25 1.374(4) . ?
C25 C26 1.376(4) . ?
C26 C27 1.390(4) . ?
Fe2 C7A 2.027(4) . ?
Fe2 C1A 2.033(3) . ?
Fe2 C6A 2.035(4) . ?
Fe2 C3A 2.036(4) . ?
Fe2 C5A 2.037(3) . ?
Fe2 C10A 2.039(4) . ?
Fe2 C4A 2.039(4) . ?
Fe2 C9A 2.041(4) . ?
Fe2 C8A 2.046(4) . ?
Fe2 C2A 2.047(3) . ?
S1A C19A 1.691(3) . ?
O1A N3A 1.222(4) . ?
O2A N3A 1.220(4) . ?
N1A C19A 1.333(4) . ?
N1A C11A 1.466(4) . ?
N2A C19A 1.364(3) . ?
N2A C22A 1.410(3) . ?
N3A C25A 1.479(4) . ?
C1A C5A 1.426(4) . ?
C1A C2A 1.434(5) . ?
C1A C11A 1.489(4) . ?
C2A C3A 1.429(6) . ?
C2A C21A 1.479(6) . ?
C3A C4A 1.388(7) . ?
C4A C5A 1.408(6) . ?
C6A C10A 1.372(7) . ?
C6A C7A 1.412(7) . ?
C7A C8A 1.401(7) . ?
C8A C9A 1.416(6) . ?
C9A C10A 1.413(6) . ?
C11A C12A 1.537(5) . ?
C12A C13A 1.524(4) . ?
C13A C18A 1.360(5) . ?
C13A C14A 1.370(6) . ?
C14A C15A 1.400(5) . ?
C15A C16A 1.375(5) . ?
C16A C17A 1.354(6) . ?
C17A C18A 1.384(5) . ?
C22A C27A 1.394(4) . ?
C22A C23A 1.407(4) . ?
C23A C24A 1.388(4) . ?
C24A C25A 1.368(5) . ?
C25A C26A 1.374(4) . ?
C26A C27A 1.384(4) . ?

loop_
_geom_hbond_atom_site_label_D
_geom_hbond_atom_site_label_H
_geom_hbond_atom_site_label_A
_geom_hbond_distance_DH
_geom_hbond_distance_HA
_geom_hbond_distance_DA
_geom_hbond_angle_DHA
_geom_hbond_site_symmetry_A
N1 H1A O1A 0.88 2.25 3.086(3) 158.3 1_554
N2 H2A S1A 0.88 2.52 3.344(2) 156.4 1_455
N1A H1AA O1 0.88 2.57 3.422(4) 161.8 1_556
N2A H2AA S1 0.88 2.54 3.326(2) 148.5 1_655

loop_
_geom_torsion_atom_site_label_1
_geom_torsion_atom_site_label_2
_geom_torsion_atom_site_label_3
_geom_torsion_atom_site_label_4
_geom_torsion
_geom_torsion_site_symmetry_1
_geom_torsion_site_symmetry_2
_geom_torsion_site_symmetry_3
_geom_torsion_site_symmetry_4
_geom_torsion_publ_flag
C9 Fe1 C1 C2 -126.21(19) . . . . ?
C3 Fe1 C1 C2 37.8(2) . . . . ?
C4 Fe1 C1 C2 81.8(2) . . . . ?
C7 Fe1 C1 C2 -46.7(3) . . . . ?
C8 Fe1 C1 C2 -82.6(2) . . . . ?
C10 Fe1 C1 C2 -166.81(19) . . . . ?
C5 Fe1 C1 C2 119.5(3) . . . . ?
C6 Fe1 C1 C2 158.2(7) . . . . ?
C9 Fe1 C1 C5 114.2(2) . . . . ?
C3 Fe1 C1 C5 -81.7(2) . . . . ?
C4 Fe1 C1 C5 -37.7(2) . . . . ?
C7 Fe1 C1 C5 -166.3(3) . . . . ?
C8 Fe1 C1 C5 157.9(2) . . . . ?
C2 Fe1 C1 C5 -119.5(3) . . . . ?
C10 Fe1 C1 C5 73.6(2) . . . . ?
C6 Fe1 C1 C5 38.6(9) . . . . ?
C9 Fe1 C1 C11 -8.0(3) . . . . ?
C3 Fe1 C1 C11 156.0(3) . . . . ?
C4 Fe1 C1 C11 -160.0(3) . . . . ?
C7 Fe1 C1 C11 71.4(4) . . . . ?
C8 Fe1 C1 C11 35.6(3) . . . . ?
C2 Fe1 C1 C11 118.2(3) . . . . ?
C10 Fe1 C1 C11 -48.6(3) . . . . ?
C5 Fe1 C1 C11 -122.3(3) . . . . ?
C6 Fe1 C1 C11 -83.7(8) . . . . ?
C5 C1 C2 C3 0.2(3) . . . . ?
C11 C1 C2 C3 170.5(3) . . . . ?
Fe1 C1 C2 C3 -59.0(2) . . . . ?
C5 C1 C2 C21 177.9(3) . . . . ?
C11 C1 C2 C21 -11.9(5) . . . . ?
Fe1 C1 C2 C21 118.7(3) . . . . ?
C5 C1 C2 Fe1 59.20(19) . . . . ?
C11 C1 C2 Fe1 -130.6(3) . . . . ?
C9 Fe1 C2 C3 -165.7(2) . . . . ?
C4 Fe1 C2 C3 37.7(2) . . . . ?
C7 Fe1 C2 C3 -85.0(2) . . . . ?
C8 Fe1 C2 C3 -127.1(2) . . . . ?
C1 Fe1 C2 C3 119.2(3) . . . . ?
C10 Fe1 C2 C3 172.4(6) . . . . ?
C5 Fe1 C2 C3 81.6(2) . . . . ?
C6 Fe1 C2 C3 -53.3(3) . . . . ?
C9 Fe1 C2 C1 75.1(2) . . . . ?
C3 Fe1 C2 C1 -119.2(3) . . . . ?
C4 Fe1 C2 C1 -81.52(19) . . . . ?
C7 Fe1 C2 C1 155.79(18) . . . . ?
C8 Fe1 C2 C1 113.72(18) . . . . ?
C10 Fe1 C2 C1 53.3(7) . . . . ?
C5 Fe1 C2 C1 -37.61(17) . . . . ?
C6 Fe1 C2 C1 -172.4(2) . . . . ?
C9 Fe1 C2 C21 -45.3(3) . . . . ?
C3 Fe1 C2 C21 120.4(3) . . . . ?
C4 Fe1 C2 C21 158.0(3) . . . . ?
C7 Fe1 C2 C21 35.3(3) . . . . ?
C8 Fe1 C2 C21 -6.7(3) . . . . ?
C1 Fe1 C2 C21 -120.5(3) . . . . ?
C10 Fe1 C2 C21 -67.2(7) . . . . ?
C5 Fe1 C2 C21 -158.1(3) . . . . ?
C6 Fe1 C2 C21 67.1(4) . . . . ?
C1 C2 C3 C4 -0.1(3) . . . . ?
C21 C2 C3 C4 -177.8(3) . . . . ?
Fe1 C2 C3 C4 -59.3(2) . . . . ?
C1 C2 C3 Fe1 59.2(2) . . . . ?
C21 C2 C3 Fe1 -118.5(3) . . . . ?
C9 Fe1 C3 C4 168.0(5) . . . . ?
C7 Fe1 C3 C4 -130.2(2) . . . . ?
C8 Fe1 C3 C4 -169.3(2) . . . . ?
C1 Fe1 C3 C4 81.6(2) . . . . ?
C2 Fe1 C3 C4 119.4(3) . . . . ?
C10 Fe1 C3 C4 -57.2(4) . . . . ?
C5 Fe1 C3 C4 37.60(19) . . . . ?
C6 Fe1 C3 C4 -88.2(2) . . . . ?
C9 Fe1 C3 C2 48.6(6) . . . . ?
C4 Fe1 C3 C2 -119.4(3) . . . . ?
C7 Fe1 C3 C2 110.4(2) . . . . ?
C8 Fe1 C3 C2 71.3(2) . . . . ?
C1 Fe1 C3 C2 -37.77(18) . . . . ?
C10 Fe1 C3 C2 -176.6(3) . . . . ?
C5 Fe1 C3 C2 -81.8(2) . . . . ?
C6 Fe1 C3 C2 152.39(19) . . . . ?
C2 C3 C4 C5 0.0(4) . . . . ?
Fe1 C3 C4 C5 -59.5(2) . . . . ?
C2 C3 C4 Fe1 59.4(2) . . . . ?
C9 Fe1 C4 C3 -173.0(3) . . . . ?
C7 Fe1 C4 C3 68.1(3) . . . . ?
C8 Fe1 C4 C3 34.3(6) . . . . ?
C1 Fe1 C4 C3 -81.7(2) . . . . ?
C2 Fe1 C4 C3 -37.74(19) . . . . ?
C10 Fe1 C4 C3 152.4(2) . . . . ?
C5 Fe1 C4 C3 -119.5(3) . . . . ?
C6 Fe1 C4 C3 109.1(2) . . . . ?
C9 Fe1 C4 C5 -53.5(4) . . . . ?
C3 Fe1 C4 C5 119.5(3) . . . . ?
C7 Fe1 C4 C5 -172.4(2) . . . . ?
C8 Fe1 C4 C5 153.8(5) . . . . ?
C1 Fe1 C4 C5 37.80(19) . . . . ?
C2 Fe1 C4 C5 81.8(2) . . . . ?
C10 Fe1 C4 C5 -88.1(2) . . . . ?
C6 Fe1 C4 C5 -131.4(2) . . . . ?
C3 C4 C5 C1 0.2(4) . . . . ?
Fe1 C4 C5 C1 -59.0(2) . . . . ?
C3 C4 C5 Fe1 59.2(2) . . . . ?
C2 C1 C5 C4 -0.3(3) . . . . ?
C11 C1 C5 C4 -170.1(3) . . . . ?
Fe1 C1 C5 C4 58.9(2) . . . . ?
C2 C1 C5 Fe1 -59.1(2) . . . . ?
C11 C1 C5 Fe1 131.0(3) . . . . ?
C9 Fe1 C5 C4 155.6(2) . . . . ?
C3 Fe1 C5 C4 -37.6(2) . . . . ?
C7 Fe1 C5 C4 27.9(8) . . . . ?
C8 Fe1 C5 C4 -165.4(3) . . . . ?
C1 Fe1 C5 C4 -119.2(3) . . . . ?
C2 Fe1 C5 C4 -81.6(2) . . . . ?
C10 Fe1 C5 C4 111.7(2) . . . . ?
C6 Fe1 C5 C4 69.4(3) . . . . ?
C9 Fe1 C5 C1 -85.1(2) . . . . ?
C3 Fe1 C5 C1 81.6(2) . . . . ?
C4 Fe1 C5 C1 119.2(3) . . . . ?
C7 Fe1 C5 C1 147.1(6) . . . . ?
C8 Fe1 C5 C1 -46.1(4) . . . . ?
C2 Fe1 C5 C1 37.58(17) . . . . ?
C10 Fe1 C5 C1 -129.11(19) . . . . ?
C6 Fe1 C5 C1 -171.3(2) . . . . ?
C9 Fe1 C6 C7 81.1(2) . . . . ?
C3 Fe1 C6 C7 -83.1(3) . . . . ?
C4 Fe1 C6 C7 -126.7(2) . . . . ?
C8 Fe1 C6 C7 37.3(2) . . . . ?
C1 Fe1 C6 C7 160.7(7) . . . . ?
C2 Fe1 C6 C7 -47.3(4) . . . . ?
C10 Fe1 C6 C7 119.1(3) . . . . ?
C5 Fe1 C6 C7 -166.8(2) . . . . ?
C9 Fe1 C6 C10 -37.9(2) . . . . ?
C3 Fe1 C6 C10 157.8(2) . . . . ?
C4 Fe1 C6 C10 114.3(2) . . . . ?
C7 Fe1 C6 C10 -119.1(3) . . . . ?
C8 Fe1 C6 C10 -81.8(2) . . . . ?
C1 Fe1 C6 C10 41.6(9) . . . . ?
C2 Fe1 C6 C10 -166.4(2) . . . . ?
C5 Fe1 C6 C10 74.1(3) . . . . ?
C10 C6 C7 C8 -0.5(4) . . . . ?
Fe1 C6 C7 C8 -59.6(2) . . . . ?
C10 C6 C7 Fe1 59.1(2) . . . . ?
C9 Fe1 C7 C8 37.9(2) . . . . ?
C3 Fe1 C7 C8 -127.8(2) . . . . ?
C4 Fe1 C7 C8 -166.8(2) . . . . ?
C1 Fe1 C7 C8 -53.5(4) . . . . ?
C2 Fe1 C7 C8 -85.2(2) . . . . ?
C10 Fe1 C7 C8 81.7(2) . . . . ?
C5 Fe1 C7 C8 170.5(6) . . . . ?
C6 Fe1 C7 C8 119.6(3) . . . . ?
C9 Fe1 C7 C6 -81.7(2) . . . . ?
C3 Fe1 C7 C6 112.6(2) . . . . ?
C4 Fe1 C7 C6 73.6(3) . . . . ?
C8 Fe1 C7 C6 -119.6(3) . . . . ?
C1 Fe1 C7 C6 -173.2(3) . . . . ?
C2 Fe1 C7 C6 155.2(2) . . . . ?
C10 Fe1 C7 C6 -37.9(2) . . . . ?
C5 Fe1 C7 C6 50.9(8) . . . . ?
C6 C7 C8 C9 0.4(4) . . . . ?
Fe1 C7 C8 C9 -59.4(2) . . . . ?
C6 C7 C8 Fe1 59.8(2) . . . . ?
C9 Fe1 C8 C7 -118.9(3) . . . . ?
C3 Fe1 C8 C7 70.0(3) . . . . ?
C4 Fe1 C8 C7 42.9(6) . . . . ?
C1 Fe1 C8 C7 152.5(2) . . . . ?
C2 Fe1 C8 C7 110.1(2) . . . . ?
C10 Fe1 C8 C7 -81.5(2) . . . . ?
C5 Fe1 C8 C7 -175.5(3) . . . . ?
C6 Fe1 C8 C7 -37.5(2) . . . . ?
C3 Fe1 C8 C9 -171.1(2) . . . . ?
C4 Fe1 C8 C9 161.8(5) . . . . ?
C7 Fe1 C8 C9 118.9(3) . . . . ?
C1 Fe1 C8 C9 -88.7(2) . . . . ?
C2 Fe1 C8 C9 -131.01(19) . . . . ?
C10 Fe1 C8 C9 37.4(2) . . . . ?
C5 Fe1 C8 C9 -56.6(4) . . . . ?
C6 Fe1 C8 C9 81.4(2) . . . . ?
C7 C8 C9 C10 -0.1(3) . . . . ?
Fe1 C8 C9 C10 -59.6(2) . . . . ?
C7 C8 C9 Fe1 59.5(2) . . . . ?
C3 Fe1 C9 C8 28.8(6) . . . . ?
C4 Fe1 C9 C8 -169.2(3) . . . . ?
C7 Fe1 C9 C8 -37.7(2) . . . . ?
C1 Fe1 C9 C8 109.5(2) . . . . ?
C2 Fe1 C9 C8 67.4(2) . . . . ?
C10 Fe1 C9 C8 -119.7(3) . . . . ?
C5 Fe1 C9 C8 153.29(19) . . . . ?
C6 Fe1 C9 C8 -81.5(2) . . . . ?
C3 Fe1 C9 C10 148.5(5) . . . . ?
C4 Fe1 C9 C10 -49.5(4) . . . . ?
C7 Fe1 C9 C10 82.0(2) . . . . ?
C8 Fe1 C9 C10 119.7(3) . . . . ?
C1 Fe1 C9 C10 -130.8(2) . . . . ?
C2 Fe1 C9 C10 -172.91(19) . . . . ?
C5 Fe1 C9 C10 -87.0(2) . . . . ?
C6 Fe1 C9 C10 38.2(2) . . . . ?
C8 C9 C10 C6 -0.2(3) . . . . ?
Fe1 C9 C10 C6 -59.8(2) . . . . ?
C8 C9 C10 Fe1 59.5(2) . . . . ?
C7 C6 C10 C9 0.5(4) . . . . ?
Fe1 C6 C10 C9 59.4(2) . . . . ?
C7 C6 C10 Fe1 -59.0(2) . . . . ?
C3 Fe1 C10 C9 -163.5(3) . . . . ?
C4 Fe1 C10 C9 157.2(2) . . . . ?
C7 Fe1 C10 C9 -80.9(2) . . . . ?
C8 Fe1 C10 C9 -37.4(2) . . . . ?
C1 Fe1 C10 C9 70.7(2) . . . . ?
C2 Fe1 C10 C9 26.8(7) . . . . ?
C5 Fe1 C10 C9 112.9(2) . . . . ?
C6 Fe1 C10 C9 -118.6(3) . . . . ?
C9 Fe1 C10 C6 118.6(3) . . . . ?
C3 Fe1 C10 C6 -45.0(4) . . . . ?
C4 Fe1 C10 C6 -84.2(2) . . . . ?
C7 Fe1 C10 C6 37.7(2) . . . . ?
C8 Fe1 C10 C6 81.2(2) . . . . ?
C1 Fe1 C10 C6 -170.73(19) . . . . ?
C2 Fe1 C10 C6 145.4(6) . . . . ?
C5 Fe1 C10 C6 -128.5(2) . . . . ?
C19 N1 C11 C1 -105.1(3) . . . . ?
C19 N1 C11 C12 131.0(3) . . . . ?
C2 C1 C11 N1 131.7(3) . . . . ?
C5 C1 C11 N1 -59.9(4) . . . . ?
Fe1 C1 C11 N1 37.5(3) . . . . ?
C2 C1 C11 C12 -105.4(3) . . . . ?
C5 C1 C11 C12 63.0(4) . . . . ?
Fe1 C1 C11 C12 160.4(2) . . . . ?
N1 C11 C12 C13 -178.9(2) . . . . ?
C1 C11 C12 C13 54.9(3) . . . . ?
C11 C12 C13 C14 69.0(3) . . . . ?
C11 C12 C13 C18 -109.7(3) . . . . ?
C18 C13 C14 C15 0.4(5) . . . . ?
C12 C13 C14 C15 -178.3(3) . . . . ?
C13 C14 C15 C16 0.0(5) . . . . ?
C14 C15 C16 C17 -0.8(6) . . . . ?
C15 C16 C17 C18 1.3(6) . . . . ?
C16 C17 C18 C13 -0.9(6) . . . . ?
C14 C13 C18 C17 0.1(5) . . . . ?
C12 C13 C18 C17 178.8(3) . . . . ?
C11 N1 C19 N2 -178.3(2) . . . . ?
C11 N1 C19 S1 2.3(4) . . . . ?
C22 N2 C19 N1 -10.5(4) . . . . ?
C22 N2 C19 S1 169.0(2) . . . . ?
C19 N2 C22 C23 -48.5(4) . . . . ?
C19 N2 C22 C27 135.8(3) . . . . ?
C27 C22 C23 C24 -1.3(4) . . . . ?
N2 C22 C23 C24 -177.0(3) . . . . ?
C22 C23 C24 C25 -0.1(4) . . . . ?
C23 C24 C25 C26 1.3(4) . . . . ?
C23 C24 C25 N3 -175.5(3) . . . . ?
O2 N3 C25 C24 -6.7(4) . . . . ?
O1 N3 C25 C24 170.3(3) . . . . ?
O2 N3 C25 C26 176.3(3) . . . . ?
O1 N3 C25 C26 -6.7(4) . . . . ?
C24 C25 C26 C27 -1.2(5) . . . . ?
N3 C25 C26 C27 175.6(3) . . . . ?
C25 C26 C27 C22 -0.2(4) . . . . ?
C23 C22 C27 C26 1.4(4) . . . . ?
N2 C22 C27 C26 177.3(3) . . . . ?
C7A Fe2 C1A C5A -172(2) . . . . ?
C6A Fe2 C1A C5A 59.9(3) . . . . ?
C3A Fe2 C1A C5A -79.6(2) . . . . ?
C10A Fe2 C1A C5A 95.0(2) . . . . ?
C4A Fe2 C1A C5A -36.8(2) . . . . ?
C9A Fe2 C1A C5A 138.5(2) . . . . ?
C8A Fe2 C1A C5A 176.3(2) . . . . ?
C2A Fe2 C1A C5A -118.0(3) . . . . ?
C7A Fe2 C1A C2A -54(3) . . . . ?
C6A Fe2 C1A C2A 177.9(3) . . . . ?
C3A Fe2 C1A C2A 38.4(2) . . . . ?
C5A Fe2 C1A C2A 118.0(3) . . . . ?
C10A Fe2 C1A C2A -147.0(2) . . . . ?
C4A Fe2 C1A C2A 81.2(2) . . . . ?
C9A Fe2 C1A C2A -103.5(2) . . . . ?
C8A Fe2 C1A C2A -65.7(3) . . . . ?
C7A Fe2 C1A C11A 67(3) . . . . ?
C6A Fe2 C1A C11A -60.8(4) . . . . ?
C3A Fe2 C1A C11A 159.6(3) . . . . ?
C5A Fe2 C1A C11A -120.8(3) . . . . ?
C10A Fe2 C1A C11A -25.8(3) . . . . ?
C4A Fe2 C1A C11A -157.6(3) . . . . ?
C9A Fe2 C1A C11A 17.8(3) . . . . ?
C8A Fe2 C1A C11A 55.5(4) . . . . ?
C2A Fe2 C1A C11A 121.2(3) . . . . ?
C5A C1A C2A C3A 0.9(4) . . . . ?
C11A C1A C2A C3A 176.0(3) . . . . ?
Fe2 C1A C2A C3A -59.1(2) . . . . ?
C5A C1A C2A C21A -178.2(4) . . . . ?
C11A C1A C2A C21A -3.0(6) . . . . ?
Fe2 C1A C2A C21A 121.8(4) . . . . ?
C5A C1A C2A Fe2 60.0(2) . . . . ?
C11A C1A C2A Fe2 -124.9(3) . . . . ?
C7A Fe2 C2A C3A -66.3(4) . . . . ?
C1A Fe2 C2A C3A 118.2(3) . . . . ?
C6A Fe2 C2A C3A -39(3) . . . . ?
C5A Fe2 C2A C3A 79.7(3) . . . . ?
C10A Fe2 C2A C3A 175.3(3) . . . . ?
C4A Fe2 C2A C3A 36.2(3) . . . . ?
C9A Fe2 C2A C3A -148.2(3) . . . . ?
C8A Fe2 C2A C3A -104.4(3) . . . . ?
C7A Fe2 C2A C1A 175.5(2) . . . . ?
C6A Fe2 C2A C1A -157(3) . . . . ?
C3A Fe2 C2A C1A -118.2(3) . . . . ?
C5A Fe2 C2A C1A -38.50(19) . . . . ?
C10A Fe2 C2A C1A 57.1(3) . . . . ?
C4A Fe2 C2A C1A -82.0(2) . . . . ?
C9A Fe2 C2A C1A 93.6(2) . . . . ?
C8A Fe2 C2A C1A 137.4(2) . . . . ?
C7A Fe2 C2A C21A 54.1(5) . . . . ?
C1A Fe2 C2A C21A -121.3(5) . . . . ?
C6A Fe2 C2A C21A 82(3) . . . . ?
C3A Fe2 C2A C21A 120.4(5) . . . . ?
C5A Fe2 C2A C21A -159.8(4) . . . . ?
C10A Fe2 C2A C21A -64.2(5) . . . . ?
C4A Fe2 C2A C21A 156.6(4) . . . . ?
C9A Fe2 C2A C21A -27.8(4) . . . . ?
C8A Fe2 C2A C21A 16.0(4) . . . . ?
C1A C2A C3A C4A -0.1(4) . . . . ?
C21A C2A C3A C4A 179.0(4) . . . . ?
Fe2 C2A C3A C4A -59.1(3) . . . . ?
C1A C2A C3A Fe2 59.0(2) . . . . ?
C21A C2A C3A Fe2 -121.9(4) . . . . ?
C7A Fe2 C3A C4A -101.8(3) . . . . ?
C1A Fe2 C3A C4A 82.4(3) . . . . ?
C6A Fe2 C3A C4A -62.1(4) . . . . ?
C5A Fe2 C3A C4A 38.0(3) . . . . ?
C10A Fe2 C3A C4A -27(2) . . . . ?
C9A Fe2 C3A C4A 176.8(3) . . . . ?
C8A Fe2 C3A C4A -145.6(3) . . . . ?
C2A Fe2 C3A C4A 120.9(4) . . . . ?
C7A Fe2 C3A C2A 137.3(3) . . . . ?
C1A Fe2 C3A C2A -38.5(2) . . . . ?
C6A Fe2 C3A C2A 177.1(3) . . . . ?
C5A Fe2 C3A C2A -82.9(3) . . . . ?
C10A Fe2 C3A C2A -148(2) . . . . ?
C4A Fe2 C3A C2A -120.9(4) . . . . ?
C9A Fe2 C3A C2A 55.9(4) . . . . ?
C8A Fe2 C3A C2A 93.5(3) . . . . ?
C2A C3A C4A C5A -0.7(5) . . . . ?
Fe2 C3A C4A C5A -59.7(3) . . . . ?
C2A C3A C4A Fe2 58.9(3) . . . . ?
C7A Fe2 C4A C3A 95.5(3) . . . . ?
C1A Fe2 C4A C3A -81.5(3) . . . . ?
C6A Fe2 C4A C3A 139.5(3) . . . . ?
C5A Fe2 C4A C3A -118.8(4) . . . . ?
C10A Fe2 C4A C3A 176.6(3) . . . . ?
C9A Fe2 C4A C3A -156(2) . . . . ?
C8A Fe2 C4A C3A 59.1(4) . . . . ?
C2A Fe2 C4A C3A -37.2(2) . . . . ?
C7A Fe2 C4A C5A -145.7(3) . . . . ?
C1A Fe2 C4A C5A 37.3(2) . . . . ?
C6A Fe2 C4A C5A -101.7(3) . . . . ?
C3A Fe2 C4A C5A 118.8(4) . . . . ?
C10A Fe2 C4A C5A -64.6(3) . . . . ?
C9A Fe2 C4A C5A -37(2) . . . . ?
C8A Fe2 C4A C5A 178.0(3) . . . . ?
C2A Fe2 C4A C5A 81.6(2) . . . . ?
C3A C4A C5A C1A 1.3(4) . . . . ?
Fe2 C4A C5A C1A -58.5(2) . . . . ?
C3A C4A C5A Fe2 59.8(3) . . . . ?
C2A C1A C5A C4A -1.3(4) . . . . ?
C11A C1A C5A C4A -176.5(3) . . . . ?
Fe2 C1A C5A C4A 58.8(3) . . . . ?
C2A C1A C5A Fe2 -60.2(2) . . . . ?
C11A C1A C5A Fe2 124.7(3) . . . . ?
C7A Fe2 C5A C4A 58.7(4) . . . . ?
C1A Fe2 C5A C4A -120.4(3) . . . . ?
C6A Fe2 C5A C4A 95.1(3) . . . . ?
C3A Fe2 C5A C4A -37.4(3) . . . . ?
C10A Fe2 C5A C4A 137.5(3) . . . . ?
C9A Fe2 C5A C4A 176.0(3) . . . . ?
C8A Fe2 C5A C4A -162(2) . . . . ?
C2A Fe2 C5A C4A -81.8(3) . . . . ?
C7A Fe2 C5A C1A 179.1(3) . . . . ?
C6A Fe2 C5A C1A -144.5(2) . . . . ?
C3A Fe2 C5A C1A 83.0(2) . . . . ?
C10A Fe2 C5A C1A -102.1(2) . . . . ?
C4A Fe2 C5A C1A 120.4(3) . . . . ?
C9A Fe2 C5A C1A -63.5(3) . . . . ?
C8A Fe2 C5A C1A -41(2) . . . . ?
C2A Fe2 C5A C1A 38.63(19) . . . . ?
C7A Fe2 C6A C10A -118.9(4) . . . . ?
C1A Fe2 C6A C10A 56.4(4) . . . . ?
C3A Fe2 C6A C10A 175.2(3) . . . . ?
C5A Fe2 C6A C10A 94.5(3) . . . . ?
C4A Fe2 C6A C10A 138.1(3) . . . . ?
C9A Fe2 C6A C10A -37.4(3) . . . . ?
C8A Fe2 C6A C10A -81.4(3) . . . . ?
C2A Fe2 C6A C10A -148(3) . . . . ?
C1A Fe2 C6A C7A 175.3(3) . . . . ?
C3A Fe2 C6A C7A -65.8(4) . . . . ?
C5A Fe2 C6A C7A -146.6(3) . . . . ?
C10A Fe2 C6A C7A 118.9(4) . . . . ?
C4A Fe2 C6A C7A -103.0(3) . . . . ?
C9A Fe2 C6A C7A 81.5(3) . . . . ?
C8A Fe2 C6A C7A 37.5(3) . . . . ?
C2A Fe2 C6A C7A -29(3) . . . . ?
C10A C6A C7A C8A -0.2(5) . . . . ?
Fe2 C6A C7A C8A -60.4(3) . . . . ?
C10A C6A C7A Fe2 60.1(3) . . . . ?
C1A Fe2 C7A C8A -13(3) . . . . ?
C6A Fe2 C7A C8A 119.0(4) . . . . ?
C3A Fe2 C7A C8A -103.5(3) . . . . ?
C5A Fe2 C7A C8A 176.1(3) . . . . ?
C10A Fe2 C7A C8A 82.0(3) . . . . ?
C4A Fe2 C7A C8A -146.7(3) . . . . ?
C9A Fe2 C7A C8A 38.0(3) . . . . ?
C2A Fe2 C7A C8A -63.3(4) . . . . ?
C1A Fe2 C7A C6A -132(2) . . . . ?
C3A Fe2 C7A C6A 137.5(3) . . . . ?
C5A Fe2 C7A C6A 57.0(4) . . . . ?
C10A Fe2 C7A C6A -37.0(3) . . . . ?
C4A Fe2 C7A C6A 94.3(3) . . . . ?
C9A Fe2 C7A C6A -81.0(3) . . . . ?
C8A Fe2 C7A C6A -119.0(4) . . . . ?
C2A Fe2 C7A C6A 177.7(3) . . . . ?
C6A C7A C8A C9A 0.6(5) . . . . ?
Fe2 C7A C8A C9A -59.4(3) . . . . ?
C6A C7A C8A Fe2 60.0(3) . . . . ?
C1A Fe2 C8A C7A 178.8(3) . . . . ?
C6A Fe2 C8A C7A -37.9(3) . . . . ?
C3A Fe2 C8A C7A 94.5(3) . . . . ?
C5A Fe2 C8A C7A -143(2) . . . . ?
C10A Fe2 C8A C7A -80.6(3) . . . . ?
C4A Fe2 C8A C7A 57.2(4) . . . . ?
C9A Fe2 C8A C7A -118.8(4) . . . . ?
C2A Fe2 C8A C7A 138.9(3) . . . . ?
C7A Fe2 C8A C9A 118.8(4) . . . . ?
C1A Fe2 C8A C9A -62.5(3) . . . . ?
C6A Fe2 C8A C9A 80.8(3) . . . . ?
C3A Fe2 C8A C9A -146.8(3) . . . . ?
C5A Fe2 C8A C9A -24(3) . . . . ?
C10A Fe2 C8A C9A 38.2(3) . . . . ?
C4A Fe2 C8A C9A 176.0(3) . . . . ?
C2A Fe2 C8A C9A -102.4(3) . . . . ?
C7A C8A C9A C10A -0.8(4) . . . . ?
Fe2 C8A C9A C10A -59.9(3) . . . . ?
C7A C8A C9A Fe2 59.1(3) . . . . ?
C7A Fe2 C9A C10A 80.5(3) . . . . ?
C1A Fe2 C9A C10A -102.7(3) . . . . ?
C6A Fe2 C9A C10A 36.4(3) . . . . ?
C3A Fe2 C9A C10A 176.7(3) . . . . ?
C5A Fe2 C9A C10A -64.1(3) . . . . ?
C4A Fe2 C9A C10A -30(2) . . . . ?
C8A Fe2 C9A C10A 118.2(4) . . . . ?
C2A Fe2 C9A C10A -147.0(3) . . . . ?
C7A Fe2 C9A C8A -37.7(3) . . . . ?
C1A Fe2 C9A C8A 139.1(2) . . . . ?
C6A Fe2 C9A C8A -81.9(3) . . . . ?
C3A Fe2 C9A C8A 58.5(4) . . . . ?
C5A Fe2 C9A C8A 177.7(2) . . . . ?
C10A Fe2 C9A C8A -118.2(4) . . . . ?
C4A Fe2 C9A C8A -148(2) . . . . ?
C2A Fe2 C9A C8A 94.8(3) . . . . ?
C7A C6A C10A C9A -0.3(5) . . . . ?
Fe2 C6A C10A C9A 59.2(3) . . . . ?
C7A C6A C10A Fe2 -59.4(3) . . . . ?
C8A C9A C10A C6A 0.7(4) . . . . ?
Fe2 C9A C10A C6A -59.4(3) . . . . ?
C8A C9A C10A Fe2 60.0(3) . . . . ?
C7A Fe2 C10A C6A 38.2(3) . . . . ?
C1A Fe2 C10A C6A -146.0(3) . . . . ?
C3A Fe2 C10A C6A -39(2) . . . . ?
C5A Fe2 C10A C6A -101.7(3) . . . . ?
C4A Fe2 C10A C6A -63.1(4) . . . . ?
C9A Fe2 C10A C6A 120.2(4) . . . . ?
C8A Fe2 C10A C6A 81.9(3) . . . . ?
C2A Fe2 C10A C6A 177.1(3) . . . . ?
C7A Fe2 C10A C9A -81.9(3) . . . . ?
C1A Fe2 C10A C9A 93.9(3) . . . . ?
C6A Fe2 C10A C9A -120.2(4) . . . . ?
C3A Fe2 C10A C9A -158.7(19) . . . . ?
C5A Fe2 C10A C9A 138.1(3) . . . . ?
C4A Fe2 C10A C9A 176.7(3) . . . . ?
C8A Fe2 C10A C9A -38.2(3) . . . . ?
C2A Fe2 C10A C9A 57.0(4) . . . . ?
C19A N1A C11A C1A -136.1(3) . . . . ?
C19A N1A C11A C12A 100.0(4) . . . . ?
C5A C1A C11A N1A -46.8(4) . . . . ?
C2A C1A C11A N1A 138.9(3) . . . . ?
Fe2 C1A C11A N1A 45.7(4) . . . . ?
C5A C1A C11A C12A 74.5(4) . . . . ?
C2A C1A C11A C12A -99.7(4) . . . . ?
Fe2 C1A C11A C12A 167.1(2) . . . . ?
N1A C11A C12A C13A 179.2(3) . . . . ?
C1A C11A C12A C13A 55.6(4) . . . . ?
C11A C12A C13A C18A -103.0(4) . . . . ?
C11A C12A C13A C14A 76.0(5) . . . . ?
C18A C13A C14A C15A 1.2(7) . . . . ?
C12A C13A C14A C15A -177.8(4) . . . . ?
C13A C14A C15A C16A -1.3(8) . . . . ?
C14A C15A C16A C17A -0.1(7) . . . . ?
C15A C16A C17A C18A 1.6(7) . . . . ?
C14A C13A C18A C17A 0.2(6) . . . . ?
C12A C13A C18A C17A 179.3(4) . . . . ?
C16A C17A C18A C13A -1.6(6) . . . . ?
C11A N1A C19A N2A -165.8(3) . . . . ?
C11A N1A C19A S1A 16.7(5) . . . . ?
C22A N2A C19A N1A 16.6(5) . . . . ?
C22A N2A C19A S1A -165.7(2) . . . . ?
C19A N2A C22A C27A -150.0(3) . . . . ?
C19A N2A C22A C23A 33.7(5) . . . . ?
C27A C22A C23A C24A 2.8(4) . . . . ?
N2A C22A C23A C24A 178.9(3) . . . . ?
C22A C23A C24A C25A -1.1(4) . . . . ?
C23A C24A C25A C26A -1.6(5) . . . . ?
C23A C24A C25A N3A 179.0(3) . . . . ?
O2A N3A C25A C24A -3.1(4) . . . . ?
O1A N3A C25A C24A 178.1(3) . . . . ?
O2A N3A C25A C26A 177.5(3) . . . . ?
O1A N3A C25A C26A -1.4(4) . . . . ?
C24A C25A C26A C27A 2.5(4) . . . . ?
N3A C25A C26A C27A -178.0(3) . . . . ?
C25A C26A C27A C22A -0.7(4) . . . . ?
C23A C22A C27A C26A -1.9(4) . . . . ?
N2A C22A C27A C26A -178.2(3) . . . . ?
